data_4349798
loop_
_publ_author_name
'Lin, Xiao-Yan'
'Zhao, Li-Ming'
'Wang, Dao-Hua'
'Wang, Yu-Kang'
'Li, Min'
'Li, Hao-Hong'
'Chen, Zhi-Rong'

_publ_section_title
;
 Structural diversities of squarate-based complexes: photocurrent
 responses and thermochromic behaviours enchanced by viologens
;
_journal_issue 1
_journal_name_full 'Inorganic Chemistry Frontiers'
_journal_page_first 189
_journal_paper_doi 10.1039/C7QI00672A
_journal_volume 5
_journal_year 2018
_chemical_formula_moiety C9
_chemical_formula_sum 'C9 H4 Cd N O7'
_chemical_formula_weight 350.54
_space_group_IT_number 58
_space_group_name_Hall '-P 2 2n'
_space_group_name_H-M_alt 'P n n m'
_symmetry_space_group_name_Hall '-P 2 2n'
_symmetry_space_group_name_H-M 'P n n m'
_atom_sites_solution_hydrogens geom
_atom_sites_solution_primary direct
_atom_sites_solution_secondary difmap
_audit_creation_method SHELXL-97
_audit_update_record
;
2016-01-15 deposited with the CCDC.
2017-11-15 downloaded from the CCDC.
;
_cell_angle_alpha 90.00
_cell_angle_beta 90.00
_cell_angle_gamma 90.00
_cell_formula_units_Z 4
_cell_length_a 12.1360(16)
_cell_length_b 8.2328(11)
_cell_length_c 10.9375(15)
_cell_measurement_temperature 293(2)
_cell_volume 1092.8(3)
_computing_structure_refinement 'SHELXL-97 (Sheldrick, 1997)'
_computing_structure_solution 'SHELXS-97 (Sheldrick, 1990)'
_diffrn_ambient_temperature 293(2)
_diffrn_measured_fraction_theta_full 0.993
_diffrn_measured_fraction_theta_max 0.993
_diffrn_radiation_monochromator graphite
_diffrn_radiation_source 'fine-focus sealed tube'
_diffrn_radiation_type MoK\a
_diffrn_radiation_wavelength 0.71073
_diffrn_reflns_av_R_equivalents 0.0186
_diffrn_reflns_av_sigmaI/netI 0.0193
_diffrn_reflns_limit_h_max 11
_diffrn_reflns_limit_h_min -14
_diffrn_reflns_limit_k_max 9
_diffrn_reflns_limit_k_min -8
_diffrn_reflns_limit_l_max 13
_diffrn_reflns_limit_l_min -12
_diffrn_reflns_number 3714
_diffrn_reflns_theta_full 25.08
_diffrn_reflns_theta_max 25.08
_diffrn_reflns_theta_min 2.51
_exptl_absorpt_coefficient_mu 2.025
_exptl_crystal_density_diffrn 2.131
_exptl_crystal_density_method 'not measured'
_exptl_crystal_F_000 676.0
_refine_diff_density_max 0.739
_refine_diff_density_min -0.467
_refine_diff_density_rms 0.093
_refine_ls_extinction_method none
_refine_ls_goodness_of_fit_ref 2.447
_refine_ls_hydrogen_treatment mixed
_refine_ls_matrix_type full
_refine_ls_number_parameters 93
_refine_ls_number_reflns 1028
_refine_ls_number_restraints 0
_refine_ls_restrained_S_all 2.447
_refine_ls_R_factor_all 0.0318
_refine_ls_R_factor_gt 0.0257
_refine_ls_shift/su_max 0.000
_refine_ls_shift/su_mean 0.000
_refine_ls_structure_factor_coef Fsqd
_refine_ls_weighting_details 'calc w=1/[\s^2^(Fo^2^)+(0.0100P)^2^+0.0000P] where P=(Fo^2^+2Fc^2^)/3'
_refine_ls_weighting_scheme calc
_refine_ls_wR_factor_gt 0.0640
_refine_ls_wR_factor_ref 0.0650
_reflns_number_gt 862
_reflns_number_total 1034
_reflns_threshold_expression >2sigma(I)
_cod_data_source_file c7qi00672a2.cif
_cod_data_source_block pnn2
_cod_original_sg_symbol_Hall -P22n
_cod_original_sg_symbol_H-M Pnnm
_cod_database_code 4349798

loop_
_symmetry_equiv_pos_as_xyz
'x, y, z'
'-x, -y, z'
'x+1/2, -y+1/2, -z+1/2'
'-x+1/2, y+1/2, -z+1/2'
'-x, -y, -z'
'x, y, -z'
'-x-1/2, y-1/2, z-1/2'
'x-1/2, -y-1/2, z-1/2'

loop_
_atom_site_label
_atom_site_type_symbol
_atom_site_fract_x
_atom_site_fract_y
_atom_site_fract_z
_atom_site_U_iso_or_equiv
_atom_site_adp_type
_atom_site_occupancy
_atom_site_symmetry_multiplicity
_atom_site_calc_flag
_atom_site_refinement_flags
Cd1 Cd 0.5000 0.5000 0.32544(3) 0.02312(15) Uani 1 2 d S
O1 O 0.5773(2) 0.2532(2) 0.3115(2) 0.0350(7) Uani 1 1 d .
O2 O 0.32772(18) 0.1092(3) 0.3020(2) 0.0343(7) Uani 1 1 d .
O3 O 0.3966(3) 0.4422(4) 0.5000 0.0323(9) Uani 1 2 d S
O4 O 0.64661(19) 0.5840(3) 0.2107(2) 0.0321(6) Uani 1 1 d .
N1 N 0.2861(3) 0.4591(5) 0.5000 0.0270(10) Uani 1 2 d S
C1 C 0.5331(3) 0.1145(4) 0.3117(3) 0.0233(8) Uani 1 1 d .
C2 C 0.4214(3) 0.0503(4) 0.3090(3) 0.0235(8) Uani 1 1 d .
C3 C 0.2239(4) 0.3257(6) 0.5000 0.0344(13) Uani 1 2 d S
H3 H 0.2567 0.2236 0.5000 0.041 Uiso 1 2 calc SR
C4 C 0.1114(4) 0.3395(6) 0.5000 0.0364(14) Uani 1 2 d S
H4 H 0.0683 0.2461 0.5000 0.044 Uiso 1 2 calc SR
C5 C 0.0604(4) 0.4912(5) 0.5000 0.0256(11) Uani 1 2 d S
C6 C 0.1297(4) 0.6253(6) 0.5000 0.0328(13) Uani 1 2 d S
H6 H 0.0995 0.7291 0.5000 0.039 Uiso 1 2 calc SR
C7 C 0.2419(4) 0.6070(6) 0.5000 0.0341(13) Uani 1 2 d S
H7 H 0.2873 0.6981 0.5000 0.041 Uiso 1 2 calc SR

loop_
_atom_site_aniso_label
_atom_site_aniso_U_11
_atom_site_aniso_U_22
_atom_site_aniso_U_33
_atom_site_aniso_U_23
_atom_site_aniso_U_13
_atom_site_aniso_U_12
Cd1 0.0169(2) 0.0164(2) 0.0360(2) 0.000 0.000 0.00062(13)
O1 0.0212(15) 0.0162(11) 0.068(2) -0.0017(11) 0.0014(13) -0.0009(10)
O2 0.0167(14) 0.0221(12) 0.064(2) -0.0030(12) -0.0035(13) 0.0042(10)
O3 0.0094(19) 0.0494(19) 0.038(2) 0.000 0.000 -0.0003(15)
O4 0.0254(14) 0.0262(12) 0.0446(17) 0.0025(12) 0.0085(13) -0.0001(11)
N1 0.013(2) 0.042(2) 0.027(2) 0.000 0.000 -0.0001(17)
C1 0.0220(19) 0.0179(16) 0.030(2) 0.0001(15) -0.0013(15) 0.0018(13)
C2 0.020(2) 0.0184(15) 0.032(2) -0.0001(14) 0.0006(18) -0.0005(14)
C3 0.019(3) 0.034(3) 0.050(4) 0.000 0.000 -0.001(2)
C4 0.023(3) 0.034(3) 0.052(4) 0.000 0.000 -0.005(2)
C5 0.019(3) 0.036(3) 0.022(3) 0.000 0.000 -0.004(2)
C6 0.017(3) 0.033(3) 0.048(4) 0.000 0.000 -0.001(2)
C7 0.020(3) 0.035(3) 0.048(4) 0.000 0.000 -0.003(2)

loop_
_atom_type_symbol
_atom_type_description
_atom_type_scat_dispersion_real
_atom_type_scat_dispersion_imag
_atom_type_scat_source
C C 0.0033 0.0016 'International Tables Vol C Tables 4.2.6.8 and 6.1.1.4'
H H 0.0000 0.0000 'International Tables Vol C Tables 4.2.6.8 and 6.1.1.4'
Cd Cd -0.8075 1.2024 'International Tables Vol C Tables 4.2.6.8 and 6.1.1.4'
N N 0.0061 0.0033 'International Tables Vol C Tables 4.2.6.8 and 6.1.1.4'
O O 0.0106 0.0060 'International Tables Vol C Tables 4.2.6.8 and 6.1.1.4'

loop_
_geom_angle_atom_site_label_1
_geom_angle_atom_site_label_2
_geom_angle_atom_site_label_3
_geom_angle
_geom_angle_site_symmetry_1
_geom_angle_site_symmetry_3
O1 Cd1 O1 172.21(13) . 2_665
O1 Cd1 O4 90.81(8) . 2_665
O1 Cd1 O4 84.91(8) 2_665 2_665
O1 Cd1 O4 84.91(8) . .
O1 Cd1 O4 90.81(8) 2_665 .
O4 Cd1 O4 113.35(13) 2_665 .
O1 Cd1 O3 90.89(11) . 5_666
O1 Cd1 O3 95.48(11) 2_665 5_666
O4 Cd1 O3 158.43(9) 2_665 5_666
O4 Cd1 O3 88.22(9) . 5_666
O1 Cd1 O3 95.48(11) . .
O1 Cd1 O3 90.89(11) 2_665 .
O4 Cd1 O3 88.22(9) 2_665 .
O4 Cd1 O3 158.43(9) . .
O3 Cd1 O3 70.21(13) 5_666 .
C1 O1 Cd1 129.9(2) . .
N1 O3 Cd1 120.92(10) . 5_666
N1 O3 Cd1 120.92(10) . .
Cd1 O3 Cd1 109.79(13) 5_666 .
C7 N1 C3 121.7(4) . .
C7 N1 O3 119.7(4) . .
C3 N1 O3 118.6(4) . .
O1 C1 C2 136.5(3) . .
O1 C1 C2 132.6(3) . 2_655
C2 C1 C2 90.9(3) . 2_655
O2 C2 C1 135.6(3) . .
O2 C2 C1 135.3(3) . 2_655
C1 C2 C1 89.1(3) . 2_655
N1 C3 C4 119.7(5) . .
N1 C3 H3 120.1 . .
C4 C3 H3 120.1 . .
C3 C4 C5 121.1(5) . .
C3 C4 H4 119.5 . .
C5 C4 H4 119.5 . .
C6 C5 C4 116.4(5) . .
C6 C5 C5 121.7(5) . 5_566
C4 C5 C5 121.9(5) . 5_566
C7 C6 C5 121.0(5) . .
C7 C6 H6 119.5 . .
C5 C6 H6 119.5 . .
N1 C7 C6 120.1(5) . .
N1 C7 H7 120.0 . .
C6 C7 H7 120.0 . .

loop_
_geom_bond_atom_site_label_1
_geom_bond_atom_site_label_2
_geom_bond_distance
_geom_bond_site_symmetry_2
Cd1 O1 2.243(2) .
Cd1 O1 2.243(2) 2_665
Cd1 O4 2.285(2) 2_665
Cd1 O4 2.285(2) .
Cd1 O3 2.3338(19) 5_666
Cd1 O3 2.3338(19) .
O1 C1 1.262(4) .
O2 C2 1.238(4) .
O3 N1 1.348(5) .
O3 Cd1 2.3338(19) 5_666
N1 C7 1.331(6) .
N1 C3 1.333(6) .
C1 C2 1.455(5) .
C1 C2 1.465(5) 2_655
C2 C1 1.465(5) 2_655
C3 C4 1.371(7) .
C3 H3 0.9300 .
C4 C5 1.394(7) .
C4 H4 0.9300 .
C5 C6 1.387(6) .
C5 C5 1.474(10) 5_566
C6 C7 1.371(7) .
C6 H6 0.9300 .
C7 H7 0.9300 .

loop_
_geom_torsion_atom_site_label_1
_geom_torsion_atom_site_label_2
_geom_torsion_atom_site_label_3
_geom_torsion_atom_site_label_4
_geom_torsion
_geom_torsion_site_symmetry_1
_geom_torsion_site_symmetry_4
O1 Cd1 O1 C1 -93.4(3) 2_665 .
O4 Cd1 O1 C1 -36.9(3) 2_665 .
O4 Cd1 O1 C1 -150.2(3) . .
O3 Cd1 O1 C1 121.6(3) 5_666 .
O3 Cd1 O1 C1 51.4(3) . .
O1 Cd1 O3 N1 -122.6(3) . .
O1 Cd1 O3 N1 52.9(3) 2_665 .
O4 Cd1 O3 N1 -32.0(3) 2_665 .
O4 Cd1 O3 N1 147.4(3) . .
O3 Cd1 O3 N1 148.4(4) 5_666 .
O1 Cd1 O3 Cd1 88.98(14) . 5_666
O1 Cd1 O3 Cd1 -95.50(14) 2_665 5_666
O4 Cd1 O3 Cd1 179.62(14) 2_665 5_666
O4 Cd1 O3 Cd1 -1.0(4) . 5_666
O3 Cd1 O3 Cd1 0.0 5_666 5_666
Cd1 O3 N1 C7 72.5(2) 5_666 .
Cd1 O3 N1 C7 -72.5(2) . .
Cd1 O3 N1 C3 -107.5(2) 5_666 .
Cd1 O3 N1 C3 107.5(2) . .
Cd1 O1 C1 C2 6.9(6) . .
Cd1 O1 C1 C2 -176.5(3) . 2_655
O1 C1 C2 O2 2.6(7) . .
C2 C1 C2 O2 -175.0(3) 2_655 .
O1 C1 C2 C1 179.8(3) . 2_655
C2 C1 C2 C1 2.3(4) 2_655 2_655
C7 N1 C3 C4 0.0 . .
O3 N1 C3 C4 180.0 . .
N1 C3 C4 C5 0.0 . .
C3 C4 C5 C6 0.0 . .
C3 C4 C5 C5 180.0 . 5_566
C4 C5 C6 C7 0.0 . .
C5 C5 C6 C7 180.0 5_566 .
C3 N1 C7 C6 0.0 . .
O3 N1 C7 C6 180.0 . .
C5 C6 C7 N1 0.0 . .
